data_7704475
loop_
_publ_author_name
'Mart\'in-Encinas, Endika'
'Conejo-Rodr\'iguez, Ver\'onica'
'Miguel, Jes\'us A'
'Mart\'inez-Ilarduya, Jes\'us M'
'Rubiales, Gloria'
'Knudsen, Birgitta R.'
'Palacios, Francisco'
'Alonso, Concepci\'on'

_publ_section_title
;
 Novel phosphine sulphide gold(i) complexes: topoisomerase I inhibitors
 and antiproliferative agents.
;
_journal_issue 23
_journal_name_full 'Dalton transactions (Cambridge, England : 2003)'
_journal_page_first 7852
_journal_page_last 7861
_journal_paper_doi 10.1039/d0dt01467b
_journal_volume 49
_journal_year 2020
_chemical_formula_moiety 'C24 H15 Au F5 P S'
_chemical_formula_sum 'C24 H15 Au F5 P S'
_chemical_formula_weight 658.36
_space_group_crystal_system triclinic
_space_group_IT_number 2
_space_group_name_Hall '-P 1'
_space_group_name_H-M_alt 'P -1'
_atom_sites_solution_hydrogens geom
_atom_sites_solution_primary dual
_audit_creation_date 2019-04-08
_audit_creation_method
;
Olex2 1.2
(compiled May 18 2018 14:05:52 for OlexSys, GUI svn.r5506)
;
_audit_update_record
;
2020-04-08 deposited with the CCDC.	2020-05-15 downloaded from the CCDC.
;
_cell_angle_alpha 83.944(4)
_cell_angle_beta 79.946(4)
_cell_angle_gamma 89.716(5)
_cell_formula_units_Z 2
_cell_length_a 7.3678(4)
_cell_length_b 9.2749(5)
_cell_length_c 16.2849(8)
_cell_measurement_reflns_used 2575
_cell_measurement_temperature 293
_cell_measurement_theta_max 25.1370
_cell_measurement_theta_min 3.5290
_cell_volume 1089.53(10)
_computing_cell_refinement 'CrysAlisPro 1.171.39.45g (Rigaku OD, 2018)'
_computing_data_collection 'CrysAlisPro 1.171.39.45g (Rigaku OD, 2018)'
_computing_data_reduction 'CrysAlisPro 1.171.39.45g (Rigaku OD, 2018)'
_computing_molecular_graphics 'Olex2 (Dolomanov et al., 2009)'
_computing_publication_material 'Olex2 (Dolomanov et al., 2009)'
_computing_structure_refinement 'ShelXL (Sheldrick, 2015)'
_computing_structure_solution 'ShelXT (Sheldrick, 2015)'
_diffrn_ambient_temperature 293
_diffrn_detector 'CCD plate'
_diffrn_detector_area_resol_mean 10.4757
_diffrn_detector_type Atlas
_diffrn_measured_fraction_theta_full 0.998
_diffrn_measured_fraction_theta_max 0.817
_diffrn_measurement_details
;
List of Runs (angles in degrees, time in seconds):

  # Type    Start    End  Width  t~exp~   \w     \q     \k     \f   Frames
#--------------------------------------------------------------------------
  1  \w    -55.00  34.00   1.00    2.38    --   12.20 -57.00 -90.00   89
  2  \w    -13.00  75.00   1.00    2.38    --   12.20  77.00-180.00   88
  3  \w    -16.00  84.00   1.00    2.38    --   12.20  57.00  60.00  100
;
_diffrn_measurement_device 'four-circle diffractometer'
_diffrn_measurement_device_type 'SuperNova, Dual, Cu at home/near, Atlas'
_diffrn_measurement_method '\w scans'
_diffrn_orient_matrix_type 'CrysAlisPro convention (1999,Acta A55,543-557)'
_diffrn_orient_matrix_UB_11 0.0465034000
_diffrn_orient_matrix_UB_12 -0.0651007000
_diffrn_orient_matrix_UB_13 -0.0091144000
_diffrn_orient_matrix_UB_21 -0.0827098000
_diffrn_orient_matrix_UB_22 -0.0401546000
_diffrn_orient_matrix_UB_23 0.0156781000
_diffrn_orient_matrix_UB_31 -0.0236129000
_diffrn_orient_matrix_UB_32 0.0080602000
_diffrn_orient_matrix_UB_33 -0.0406226000
_diffrn_radiation_monochromator mirror
_diffrn_radiation_probe x-ray
_diffrn_radiation_type MoK\a
_diffrn_radiation_wavelength 0.71073
_diffrn_reflns_av_R_equivalents 0.0365
_diffrn_reflns_av_unetI/netI 0.0761
_diffrn_reflns_Laue_measured_fraction_full 0.998
_diffrn_reflns_Laue_measured_fraction_max 0.817
_diffrn_reflns_limit_h_max 10
_diffrn_reflns_limit_h_min -8
_diffrn_reflns_limit_k_max 12
_diffrn_reflns_limit_k_min -11
_diffrn_reflns_limit_l_max 22
_diffrn_reflns_limit_l_min -21
_diffrn_reflns_number 8331
_diffrn_reflns_point_group_measured_fraction_full 0.998
_diffrn_reflns_point_group_measured_fraction_max 0.817
_diffrn_reflns_theta_full 25.242
_diffrn_reflns_theta_max 29.694
_diffrn_reflns_theta_min 3.451
_diffrn_source 'micro-focus sealed X-ray tube'
_diffrn_source_type 'SuperNova (Mo) X-ray Source'
_exptl_absorpt_coefficient_mu 6.973
_exptl_absorpt_correction_T_max 0.998
_exptl_absorpt_correction_T_min 0.239
_exptl_absorpt_correction_type gaussian
_exptl_absorpt_process_details
;
CrysAlisPro 1.171.39.45g (Rigaku Oxford Diffraction, 2018)
Numerical absorption correction based on gaussian integration over
			a multifaceted crystal model
Empirical absorption correction using spherical harmonics,
 implemented in SCALE3 ABSPACK scaling algorithm.
;
_exptl_crystal_colour colourless
_exptl_crystal_colour_primary colourless
_exptl_crystal_density_diffrn 2.007
_exptl_crystal_description block
_exptl_crystal_F_000 628
_exptl_crystal_size_max 0.273
_exptl_crystal_size_mid 0.224
_exptl_crystal_size_min 0.075
_refine_diff_density_max 0.791
_refine_diff_density_min -1.009
_refine_diff_density_rms 0.140
_refine_ls_extinction_method none
_refine_ls_goodness_of_fit_ref 0.994
_refine_ls_hydrogen_treatment constr
_refine_ls_matrix_type full
_refine_ls_number_parameters 289
_refine_ls_number_reflns 5059
_refine_ls_number_restraints 0
_refine_ls_restrained_S_all 0.994
_refine_ls_R_factor_all 0.0671
_refine_ls_R_factor_gt 0.0423
_refine_ls_shift/su_max 0.001
_refine_ls_shift/su_mean 0.000
_refine_ls_structure_factor_coef Fsqd
_refine_ls_weighting_details 'w=1/[\s^2^(Fo^2^)+(0.0148P)^2^] where P=(Fo^2^+2Fc^2^)/3'
_refine_ls_weighting_scheme calc
_refine_ls_wR_factor_gt 0.0630
_refine_ls_wR_factor_ref 0.0742
_reflns_Friedel_coverage 0.000
_reflns_number_gt 3808
_reflns_number_total 5059
_reflns_threshold_expression 'I > 2\s(I)'
_cod_data_source_file d0dt01467b2.cif
_cod_data_source_block 5
_cod_depositor_comments 'Adding full bibliography for 7704474--7704476.cif.'
_cod_database_code 7704475
_shelx_shelxl_version_number 2014/7
_chemical_oxdiff_formula 'C24 H15 Au F5 P S'
_chemical_oxdiff_usercomment colourless
_shelx_space_group_comment
;
The symmetry employed for this shelxl refinement is uniquely defined
by the following loop, which should always be used as a source of
symmetry information in preference to the above space-group names.
They are only intended as comments.
;
_reflns_odcompleteness_completeness 99.80
_reflns_odcompleteness_iscentric 1
_reflns_odcompleteness_theta 26.32
_olex2_refinement_description
;
1. Fixed Uiso
 At 1.2 times of:
  All C(H) groups
2.a Aromatic/amide H refined with riding coordinates:
 C8(H8), C9(H9), C10(H10), C11(H11), C12(H12), C14(H14), C15(H15), C16(H16),
 C17(H17), C18(H18), C20(H20), C21(H21), C22(H22), C23(H23), C24(H24)
;
_olex2_submission_special_instructions 'No special instructions were received'
_oxdiff_exptl_absorpt_empirical_details
;
Empirical correction (ABSPACK) includes:
- Absorption correction using spherical harmonics
- Frame scaling
;
_oxdiff_exptl_absorpt_empirical_full_max 1.322
_oxdiff_exptl_absorpt_empirical_full_min 0.786

loop_
_space_group_symop_operation_xyz
'x, y, z'
'-x, -y, -z'

loop_
_atom_site_label
_atom_site_type_symbol
_atom_site_fract_x
_atom_site_fract_y
_atom_site_fract_z
_atom_site_U_iso_or_equiv
_atom_site_adp_type
_atom_site_occupancy
_atom_site_site_symmetry_order
_atom_site_calc_flag
_atom_site_refinement_flags_posn
_atom_site_refinement_flags_adp
_atom_site_refinement_flags_occupancy
_atom_site_disorder_assembly
_atom_site_disorder_group
Au1 Au 0.66946(3) 0.42061(3) 0.75816(2) 0.04644(9) Uani 1 1 d . . . . .
C1 C 0.6995(7) 0.5030(7) 0.8654(3) 0.0418(15) Uani 1 1 d . . . . .
C2 C 0.7337(8) 0.4182(7) 0.9355(4) 0.0504(17) Uani 1 1 d . . . . .
C3 C 0.7551(9) 0.4721(8) 1.0075(4) 0.0541(18) Uani 1 1 d . . . . .
C4 C 0.7450(8) 0.6176(8) 1.0129(4) 0.0528(17) Uani 1 1 d . . . . .
C5 C 0.7095(9) 0.7066(7) 0.9451(4) 0.0502(16) Uani 1 1 d . . . . .
C6 C 0.6881(8) 0.6493(7) 0.8738(3) 0.0449(15) Uani 1 1 d . . . . .
C7 C 0.2384(7) 0.4495(6) 0.6550(3) 0.0361(13) Uani 1 1 d . . . . .
C8 C 0.2312(8) 0.5207(7) 0.7256(3) 0.0510(17) Uani 1 1 d . . . . .
H8 H 0.2918 0.4824 0.7683 0.061 Uiso 1 1 calc R . . . .
C9 C 0.1351(8) 0.6482(7) 0.7336(4) 0.0535(17) Uani 1 1 d . . . . .
H9 H 0.1286 0.6951 0.7818 0.064 Uiso 1 1 calc R . . . .
C10 C 0.0483(8) 0.7048(7) 0.6682(4) 0.0517(17) Uani 1 1 d . . . . .
H10 H -0.0138 0.7920 0.6722 0.062 Uiso 1 1 calc R . . . .
C11 C 0.0528(8) 0.6358(7) 0.5995(4) 0.0505(17) Uani 1 1 d . . . . .
H11 H -0.0089 0.6743 0.5571 0.061 Uiso 1 1 calc R . . . .
C12 C 0.1495(8) 0.5068(7) 0.5910(3) 0.0456(15) Uani 1 1 d . . . . .
H12 H 0.1540 0.4599 0.5430 0.055 Uiso 1 1 calc R . . . .
C13 C 0.3435(7) 0.2076(6) 0.5536(3) 0.0357(13) Uani 1 1 d . . . . .
C14 C 0.4165(8) 0.2778(7) 0.4760(3) 0.0450(15) Uani 1 1 d . . . . .
H14 H 0.4761 0.3670 0.4722 0.054 Uiso 1 1 calc R . . . .
C15 C 0.4015(9) 0.2163(8) 0.4038(4) 0.0516(17) Uani 1 1 d . . . . .
H15 H 0.4502 0.2646 0.3517 0.062 Uiso 1 1 calc R . . . .
C16 C 0.3155(8) 0.0847(8) 0.4084(4) 0.0523(17) Uani 1 1 d . . . . .
H16 H 0.3048 0.0439 0.3597 0.063 Uiso 1 1 calc R . . . .
C17 C 0.2448(8) 0.0128(7) 0.4856(4) 0.0536(17) Uani 1 1 d . . . . .
H17 H 0.1884 -0.0776 0.4891 0.064 Uiso 1 1 calc R . . . .
C18 C 0.2572(8) 0.0746(7) 0.5580(4) 0.0462(15) Uani 1 1 d . . . . .
H18 H 0.2072 0.0264 0.6100 0.055 Uiso 1 1 calc R . . . .
C19 C 0.2793(8) 0.1647(6) 0.7371(3) 0.0410(15) Uani 1 1 d . . . . .
C20 C 0.3907(9) 0.0808(7) 0.7827(3) 0.0532(18) Uani 1 1 d . . . . .
H20 H 0.5184 0.0865 0.7677 0.064 Uiso 1 1 calc R . . . .
C21 C 0.3074(11) -0.0131(8) 0.8521(4) 0.065(2) Uani 1 1 d . . . . .
H21 H 0.3808 -0.0687 0.8839 0.078 Uiso 1 1 calc R . . . .
C22 C 0.1210(11) -0.0239(8) 0.8736(4) 0.069(2) Uani 1 1 d . . . . .
H22 H 0.0675 -0.0873 0.9194 0.083 Uiso 1 1 calc R . . . .
C23 C 0.0121(10) 0.0585(7) 0.8277(4) 0.064(2) Uani 1 1 d . . . . .
H23 H -0.1155 0.0508 0.8427 0.077 Uiso 1 1 calc R . . . .
C24 C 0.0884(8) 0.1522(7) 0.7602(4) 0.0558(18) Uani 1 1 d . . . . .
H24 H 0.0127 0.2078 0.7296 0.067 Uiso 1 1 calc R . . . .
F6 F 0.6555(5) 0.7439(4) 0.8086(2) 0.0682(12) Uani 1 1 d . . . . .
F2 F 0.7423(6) 0.2734(4) 0.9353(2) 0.0786(13) Uani 1 1 d . . . . .
F5 F 0.6939(6) 0.8509(4) 0.9514(2) 0.0762(12) Uani 1 1 d . . . . .
F4 F 0.7654(6) 0.6725(5) 1.0839(2) 0.0830(13) Uani 1 1 d . . . . .
F3 F 0.7882(6) 0.3829(5) 1.0747(2) 0.0847(14) Uani 1 1 d . . . . .
P1 P 0.37428(19) 0.28649(16) 0.64692(8) 0.0361(4) Uani 1 1 d . . . . .
S1 S 0.64659(19) 0.32455(18) 0.63504(9) 0.0457(4) Uani 1 1 d . . . . .

loop_
_atom_site_aniso_label
_atom_site_aniso_U_11
_atom_site_aniso_U_22
_atom_site_aniso_U_33
_atom_site_aniso_U_23
_atom_site_aniso_U_13
_atom_site_aniso_U_12
Au1 0.04267(13) 0.05401(18) 0.04514(14) -0.01369(11) -0.00954(10) 0.00025(12)
C1 0.035(3) 0.052(4) 0.038(3) -0.007(3) -0.003(2) -0.002(3)
C2 0.053(4) 0.046(4) 0.052(4) -0.010(3) -0.006(3) 0.007(3)
C3 0.061(4) 0.059(5) 0.044(4) -0.006(3) -0.013(3) -0.001(4)
C4 0.053(4) 0.070(5) 0.039(3) -0.015(3) -0.010(3) -0.006(4)
C5 0.059(4) 0.039(4) 0.051(4) -0.011(3) 0.000(3) -0.009(3)
C6 0.054(4) 0.038(4) 0.043(3) 0.000(3) -0.011(3) -0.007(3)
C7 0.038(3) 0.033(3) 0.037(3) -0.002(3) -0.007(2) -0.001(3)
C8 0.059(4) 0.055(4) 0.042(3) -0.009(3) -0.015(3) 0.021(4)
C9 0.063(4) 0.046(4) 0.058(4) -0.017(3) -0.022(3) 0.017(4)
C10 0.052(4) 0.043(4) 0.058(4) -0.010(3) -0.001(3) 0.017(3)
C11 0.049(3) 0.051(4) 0.055(4) -0.005(3) -0.021(3) 0.015(3)
C12 0.050(3) 0.046(4) 0.046(3) -0.012(3) -0.019(3) 0.004(3)
C13 0.032(3) 0.037(3) 0.040(3) -0.007(3) -0.010(2) 0.003(3)
C14 0.047(3) 0.038(4) 0.049(4) -0.007(3) -0.004(3) -0.003(3)
C15 0.057(4) 0.058(5) 0.041(3) -0.014(3) -0.009(3) 0.012(4)
C16 0.053(4) 0.059(5) 0.056(4) -0.028(3) -0.027(3) 0.018(4)
C17 0.057(4) 0.041(4) 0.070(4) -0.022(3) -0.020(3) 0.000(3)
C18 0.052(3) 0.035(4) 0.052(4) -0.004(3) -0.009(3) -0.007(3)
C19 0.051(3) 0.035(3) 0.034(3) -0.004(3) -0.001(3) 0.006(3)
C20 0.061(4) 0.049(4) 0.045(3) -0.001(3) -0.002(3) 0.010(4)
C21 0.089(5) 0.051(5) 0.055(4) 0.007(4) -0.018(4) 0.016(4)
C22 0.094(6) 0.046(4) 0.057(4) 0.003(4) 0.012(4) -0.002(4)
C23 0.064(4) 0.052(5) 0.065(4) 0.005(4) 0.017(4) 0.000(4)
C24 0.052(4) 0.051(4) 0.058(4) 0.004(3) 0.002(3) 0.002(3)
F6 0.098(3) 0.058(3) 0.047(2) 0.0006(19) -0.013(2) 0.009(2)
F2 0.117(3) 0.047(3) 0.073(3) -0.009(2) -0.020(2) 0.012(3)
F5 0.106(3) 0.054(3) 0.068(3) -0.017(2) -0.010(2) -0.004(2)
F4 0.119(3) 0.086(3) 0.051(2) -0.025(2) -0.024(2) -0.007(3)
F3 0.121(4) 0.082(3) 0.053(2) 0.004(2) -0.029(2) 0.021(3)
P1 0.0383(7) 0.0341(9) 0.0363(8) -0.0052(6) -0.0068(6) 0.0023(7)
S1 0.0374(7) 0.0573(11) 0.0442(8) -0.0143(7) -0.0064(7) -0.0002(8)

loop_
_atom_type_symbol
_atom_type_description
_atom_type_scat_dispersion_real
_atom_type_scat_dispersion_imag
_atom_type_scat_source
C C 0.0033 0.0016 'International Tables Vol C Tables 4.2.6.8 and 6.1.1.4'
H H 0.0000 0.0000 'International Tables Vol C Tables 4.2.6.8 and 6.1.1.4'
Au Au -2.0133 8.8022 'International Tables Vol C Tables 4.2.6.8 and 6.1.1.4'
F F 0.0171 0.0103 'International Tables Vol C Tables 4.2.6.8 and 6.1.1.4'
P P 0.1023 0.0942 'International Tables Vol C Tables 4.2.6.8 and 6.1.1.4'
S S 0.1246 0.1234 'International Tables Vol C Tables 4.2.6.8 and 6.1.1.4'

loop_
_exptl_crystal_face_index_h
_exptl_crystal_face_index_k
_exptl_crystal_face_index_l
_exptl_crystal_face_perp_dist
10 -5 0 0.0930
-9 5 1 0.0942
0 -2 -23 0.1173
0 2 23 0.1070
-1 -13 0 0.0236
0 13 0 0.0429

loop_
_geom_angle_atom_site_label_1
_geom_angle_atom_site_label_2
_geom_angle_atom_site_label_3
_geom_angle
_geom_angle_site_symmetry_1
_geom_angle_site_symmetry_3
_geom_angle_publ_flag
C1 Au1 S1 177.88(15) . . ?
C2 C1 Au1 122.9(5) . . ?
C2 C1 C6 114.6(6) . . ?
C6 C1 Au1 122.5(4) . . ?
C3 C2 C1 123.5(6) . . ?
F2 C2 C1 119.8(6) . . ?
F2 C2 C3 116.7(5) . . ?
C2 C3 C4 120.1(6) . . ?
C2 C3 F3 120.8(6) . . ?
F3 C3 C4 119.1(6) . . ?
C3 C4 C5 118.6(6) . . ?
F4 C4 C3 120.7(6) . . ?
F4 C4 C5 120.6(7) . . ?
C6 C5 C4 119.9(6) . . ?
F5 C5 C4 118.6(6) . . ?
F5 C5 C6 121.4(5) . . ?
C5 C6 C1 123.3(5) . . ?
F6 C6 C1 119.9(6) . . ?
F6 C6 C5 116.9(6) . . ?
C8 C7 C12 119.7(5) . . ?
C8 C7 P1 118.5(4) . . ?
C12 C7 P1 121.8(4) . . ?
C7 C8 C9 120.8(5) . . ?
C8 C9 C10 118.6(6) . . ?
C11 C10 C9 121.1(5) . . ?
C10 C11 C12 120.5(5) . . ?
C7 C12 C11 119.2(6) . . ?
C14 C13 P1 119.4(5) . . ?
C18 C13 C14 119.1(6) . . ?
C18 C13 P1 121.5(4) . . ?
C13 C14 C15 120.3(6) . . ?
C16 C15 C14 120.4(6) . . ?
C15 C16 C17 119.7(6) . . ?
C16 C17 C18 120.2(6) . . ?
C13 C18 C17 120.3(6) . . ?
C20 C19 C24 119.5(5) . . ?
C20 C19 P1 121.7(5) . . ?
C24 C19 P1 118.8(4) . . ?
C19 C20 C21 118.7(6) . . ?
C22 C21 C20 120.9(6) . . ?
C21 C22 C23 119.9(6) . . ?
C22 C23 C24 120.8(6) . . ?
C23 C24 C19 120.2(6) . . ?
C7 P1 S1 113.1(2) . . ?
C13 P1 C7 109.1(2) . . ?
C13 P1 S1 105.91(18) . . ?
C19 P1 C7 105.5(2) . . ?
C19 P1 C13 108.9(3) . . ?
C19 P1 S1 114.27(19) . . ?
P1 S1 Au1 102.77(7) . . ?

loop_
_geom_bond_atom_site_label_1
_geom_bond_atom_site_label_2
_geom_bond_distance
_geom_bond_site_symmetry_2
_geom_bond_publ_flag
Au1 C1 2.025(6) . ?
Au1 S1 2.3105(16) . ?
C1 C2 1.376(7) . ?
C1 C6 1.379(8) . ?
C2 C3 1.356(9) . ?
C2 F2 1.344(7) . ?
C3 C4 1.363(9) . ?
C3 F3 1.357(6) . ?
C4 C5 1.369(8) . ?
C4 F4 1.342(7) . ?
C5 C6 1.359(8) . ?
C5 F5 1.356(7) . ?
C6 F6 1.358(6) . ?
C7 C8 1.376(8) . ?
C7 C12 1.384(7) . ?
C7 P1 1.813(5) . ?
C8 C9 1.382(7) . ?
C9 C10 1.392(7) . ?
C10 C11 1.342(8) . ?
C11 C12 1.396(8) . ?
C13 C14 1.381(7) . ?
C13 C18 1.379(8) . ?
C13 P1 1.803(6) . ?
C14 C15 1.381(8) . ?
C15 C16 1.367(9) . ?
C16 C17 1.376(8) . ?
C17 C18 1.381(8) . ?
C19 C20 1.385(7) . ?
C19 C24 1.393(8) . ?
C19 P1 1.795(5) . ?
C20 C21 1.402(8) . ?
C21 C22 1.358(10) . ?
C22 C23 1.367(8) . ?
C23 C24 1.367(8) . ?
P1 S1 2.011(2) . ?

loop_
_exptl_oxdiff_crystal_face_indexfrac_h
_exptl_oxdiff_crystal_face_indexfrac_k
_exptl_oxdiff_crystal_face_indexfrac_l
_exptl_oxdiff_crystal_face_x
_exptl_oxdiff_crystal_face_y
_exptl_oxdiff_crystal_face_z
9.9955 -4.9921 -0.0044 0.7899 -0.6263 -0.2761
-8.9960 4.9927 1.0032 -0.7525 0.5593 0.2119
0.0004 -1.9946 -22.9845 0.3394 -0.2803 0.9176
-0.0004 1.9946 22.9845 -0.3394 0.2803 -0.9176
-0.9993 -13.0019 0.0029 0.7999 0.6048 -0.0813
-0.0002 13.0011 -0.0023 -0.8464 -0.5221 0.1049
